data_8000099
loop_
_publ_author_name
'Kyushin, Soichiro'
'Ueta, Yoshinori'
'Tanaka, Ryoji'
'Matsumoto, Hideyuki'

_publ_section_title
;
 Hexa-, Hepta-, and Octacyclic Ladder Polysilanes
;
_journal_issue 2
_journal_name_full 'Chemistry Letters'
_journal_page_first 182
_journal_paper_doi 10.1246/cl.2006.182
_journal_volume 35
_journal_year 2006
_chemical_formula_moiety 'C54 H126 Si14'
_chemical_formula_sum 'C54 H126 Si14'
_chemical_formula_weight 1168.78
_space_group_IT_number 14
_symmetry_cell_setting monoclinic
_symmetry_Int_Tables_number 14
_symmetry_space_group_name_Hall '-P 2yn'
_symmetry_space_group_name_H-M 'P 1 21/n 1'
_cell_angle_alpha 90
_cell_angle_beta 90.973(1)
_cell_angle_gamma 90
_cell_formula_units_Z 8
_cell_length_a 19.5865(5)
_cell_length_b 19.7470(7)
_cell_length_c 42.535(1)
_cell_measurement_reflns_used 70042
_cell_measurement_temperature 273
_cell_measurement_theta_max 27.5
_cell_measurement_theta_min 2.9
_cell_volume 16449.1(8)
_computing_cell_refinement CRYSTALCLEAR
_computing_data_collection CRYSTALCLEAR
_computing_data_reduction 'teXsan Ver. 1.11'
_computing_molecular_graphics ORTEP-II
_computing_publication_material 'teXsan Ver. 1.11'
_computing_structure_refinement 'teXsan Ver. 1.11'
_computing_structure_solution SHELXS86
_diffrn_detector_area_resol_mean 10.00
_diffrn_measured_fraction_theta_full 0.932
_diffrn_measured_fraction_theta_max 0.932
_diffrn_measurement_device_type 'Rigaku RAXIS-IV Imaging Plate'
_diffrn_measurement_method \w
_diffrn_radiation_type 'Mo K\a'
_diffrn_radiation_wavelength 0.7107
_diffrn_reflns_av_R_equivalents 0.023
_diffrn_reflns_limit_h_max 23
_diffrn_reflns_limit_h_min -24
_diffrn_reflns_limit_k_max 19
_diffrn_reflns_limit_k_min -25
_diffrn_reflns_limit_l_max 55
_diffrn_reflns_limit_l_min -55
_diffrn_reflns_number 86761
_diffrn_reflns_theta_full 27.5
_diffrn_reflns_theta_max 27.5
_exptl_absorpt_coefficient_mu 0.245
_exptl_absorpt_correction_T_max 0.952
_exptl_absorpt_correction_T_min 0.697
_exptl_absorpt_correction_type multi-scan
_exptl_absorpt_process_details '(R. Jacobson, private communication, 1998)'
_exptl_crystal_colour yellow
_exptl_crystal_density_diffrn 0.944
_exptl_crystal_density_method 'not measured'
_exptl_crystal_description prism
_exptl_crystal_size_max 0.30
_exptl_crystal_size_mid 0.30
_exptl_crystal_size_min 0.20
_refine_diff_density_max 0.53
_refine_diff_density_min -0.30
_refine_ls_extinction_method none
_refine_ls_goodness_of_fit_ref 2.91
_refine_ls_hydrogen_treatment noref
_refine_ls_number_parameters 1225
_refine_ls_number_reflns 35169
_refine_ls_R_factor_gt 0.066
_refine_ls_shift/su_max 0.0005
_refine_ls_structure_factor_coef Fsqd
_refine_ls_weighting_details 'w = 1/[\s^2^(Fo^2^) + (0.04000(Max(Fo^2^,0) + 2Fc^2^)/3)^2^]'
_refine_ls_weighting_scheme calc
_refine_ls_wR_factor_ref 0.208
_reflns_number_gt 29478
_reflns_number_total 35169
_reflns_threshold_expression F^2^>2.0\s(F^2^)
_cod_data_source_file 35-182sup1.cif
_cod_data_source_block all-anti-(i-Pr)18Si14
_cod_original_cell_volume 16449.0(8)
_cod_original_sg_symbol_H-M 'P 21/n'
_cod_database_code 8000099

loop_
_symmetry_equiv_pos_as_xyz
x,y,z
1/2-x,1/2+y,1/2-z
-x,-y,-z
1/2+x,1/2-y,1/2+z

loop_
_atom_site_label
_atom_site_type_symbol
_atom_site_fract_x
_atom_site_fract_y
_atom_site_fract_z
_atom_site_U_iso_or_equiv
_atom_site_adp_type
_atom_site_occupancy
_atom_site_calc_flag
Si(1A) Si -0.13276(4) 0.20436(4) 0.05975(2) 0.0400(2) Uani 1.00 d
Si(2A) Si -0.02849(4) 0.23819(4) 0.08701(2) 0.0393(2) Uani 1.00 d
Si(3A) Si 0.05945(4) 0.15994(4) 0.07556(2) 0.0390(2) Uani 1.00 d
Si(4A) Si 0.17391(4) 0.20520(5) 0.07923(2) 0.0453(2) Uani 1.00 d
Si(5A) Si 0.17695(4) 0.21033(5) 0.02254(2) 0.0466(2) Uani 1.00 d
Si(6A) Si 0.05621(4) 0.20210(4) 0.02294(2) 0.0380(2) Uani 1.00 d
Si(7A) Si -0.00053(4) 0.30221(4) 0.04092(2) 0.0386(2) Uani 1.00 d
Si(8A) Si -0.11706(4) 0.29978(4) 0.02581(2) 0.0387(2) Uani 1.00 d
Si(9A) Si -0.18431(4) 0.36441(4) 0.06204(2) 0.0408(2) Uani 1.00 d
Si(10A) Si -0.28915(4) 0.39282(5) 0.03728(2) 0.0489(2) Uani 1.00 d
Si(11A) Si -0.38044(5) 0.41979(6) 0.07241(2) 0.0585(3) Uani 1.00 d
Si(12A) Si -0.42742(5) 0.30891(7) 0.06329(3) 0.0678(3) Uani 1.00 d
Si(13A) Si -0.31981(4) 0.27559(6) 0.04224(2) 0.0526(3) Uani 1.00 d
Si(14A) Si -0.22941(4) 0.25921(5) 0.08061(2) 0.0438(2) Uani 1.00 d
C(1A) C -0.1277(2) 0.1102(2) 0.04846(8) 0.0532(9) Uani 1.00 d
C(2A) C -0.1670(2) 0.0878(2) 0.0193(1) 0.077(1) Uani 1.00 d
C(3A) C -0.1438(2) 0.0647(2) 0.0763(1) 0.075(1) Uani 1.00 d
C(4A) C -0.0435(2) 0.2711(2) 0.12875(7) 0.0566(10) Uani 1.00 d
C(5A) C 0.0020(2) 0.3307(3) 0.13905(10) 0.082(1) Uani 1.00 d
C(6A) C -0.0400(3) 0.2120(3) 0.15220(9) 0.093(2) Uani 1.00 d
C(7A) C 0.0472(2) 0.0652(2) 0.08433(8) 0.0533(9) Uani 1.00 d
C(8A) C 0.0352(2) 0.0494(2) 0.1187(1) 0.079(1) Uani 1.00 d
C(9A) C 0.1051(2) 0.0209(2) 0.0715(1) 0.069(1) Uani 1.00 d
C(10A) C 0.1772(2) 0.2901(2) 0.10043(10) 0.063(1) Uani 1.00 d
C(11A) C 0.2314(2) 0.3401(2) 0.0892(1) 0.091(2) Uani 1.00 d
C(12A) C 0.1830(2) 0.2814(3) 0.1368(1) 0.083(2) Uani 1.00 d
C(13A) C 0.2412(2) 0.1453(2) 0.09649(8) 0.057(1) Uani 1.00 d
C(14A) C 0.2258(2) 0.1153(3) 0.12921(10) 0.078(1) Uani 1.00 d
C(15A) C 0.3132(2) 0.1769(3) 0.0970(1) 0.081(1) Uani 1.00 d
C(16A) C 0.2151(2) 0.1268(2) 0.00698(9) 0.060(1) Uani 1.00 d
C(17A) C 0.2894(2) 0.1120(3) 0.0167(1) 0.091(2) Uani 1.00 d
C(18A) C 0.2073(2) 0.1194(2) -0.0291(1) 0.078(1) Uani 1.00 d
C(19A) C 0.2153(2) 0.2884(2) 0.00231(10) 0.064(1) Uani 1.00 d
C(20A) C 0.1914(3) 0.2978(3) -0.0320(1) 0.096(2) Uani 1.00 d
C(21A) C 0.2921(2) 0.2922(3) 0.0055(2) 0.109(2) Uani 1.00 d
C(22A) C 0.0079(2) 0.1577(2) -0.01046(7) 0.0490(9) Uani 1.00 d
C(23A) C 0.0202(2) 0.0816(2) -0.0115(1) 0.077(1) Uani 1.00 d
C(24A) C 0.0217(2) 0.1906(2) -0.04233(8) 0.069(1) Uani 1.00 d
C(25A) C 0.0576(2) 0.3799(2) 0.03747(9) 0.057(1) Uani 1.00 d
C(26A) C 0.0533(2) 0.4345(2) 0.0620(1) 0.092(2) Uani 1.00 d
C(27A) C 0.0537(3) 0.4084(2) 0.0046(1) 0.086(2) Uani 1.00 d
C(28A) C -0.1527(2) 0.3093(2) -0.01640(8) 0.059(1) Uani 1.00 d
C(29A) C -0.1534(2) 0.2486(3) -0.03779(9) 0.076(1) Uani 1.00 d
C(30A) C -0.1212(3) 0.3717(3) -0.03236(10) 0.085(2) Uani 1.00 d
C(31A) C -0.1304(2) 0.4281(2) 0.08550(9) 0.0556(10) Uani 1.00 d
C(32A) C -0.1480(2) 0.4357(2) 0.12028(10) 0.071(1) Uani 1.00 d
C(33A) C -0.1308(3) 0.4962(2) 0.0685(1) 0.086(2) Uani 1.00 d
C(34A) C -0.2894(2) 0.4401(2) -0.00226(10) 0.074(1) Uani 1.00 d
C(35A) C -0.2534(3) 0.5069(3) -0.0026(1) 0.112(2) Uani 1.00 d
C(36A) C -0.3597(3) 0.4445(4) -0.0185(1) 0.127(2) Uani 1.00 d
C(37A) C -0.3500(2) 0.4326(2) 0.11479(10) 0.071(1) Uani 1.00 d
C(38A) C -0.4009(3) 0.4139(4) 0.1400(1) 0.109(2) Uani 1.00 d
C(39A) C -0.3223(3) 0.5042(3) 0.1209(1) 0.107(2) Uani 1.00 d
C(40A) C -0.4378(3) 0.4939(3) 0.0594(1) 0.096(2) Uani 1.00 d
C(41A) C -0.4002(5) 0.5590(4) 0.0540(2) 0.172(4) Uani 1.00 d
C(42A) C -0.4959(3) 0.5086(4) 0.0817(2) 0.142(3) Uani 1.00 d
C(43A) C -0.4938(2) 0.3160(4) 0.0288(2) 0.126(2) Uani 1.00 d
C(44A) C -0.5532(4) 0.3688(5) 0.0351(2) 0.171(4) Uani 1.00 d
C(45A) C -0.5216(3) 0.2471(5) 0.0192(2) 0.212(4) Uani 1.00 d
C(46A) C -0.4615(2) 0.2603(3) 0.0985(1) 0.094(2) Uani 1.00 d
C(47A) C -0.4659(5) 0.1848(5) 0.0941(2) 0.192(4) Uani 1.00 d
C(48A) C -0.5292(3) 0.2891(4) 0.1106(1) 0.127(3) Uani 1.00 d
C(49A) C -0.3167(2) 0.2116(3) 0.0088(1) 0.080(1) Uani 1.00 d
C(50A) C -0.3458(3) 0.2368(4) -0.0229(1) 0.131(3) Uani 1.00 d
C(51A) C -0.3481(3) 0.1438(3) 0.0188(2) 0.125(2) Uani 1.00 d
C(52A) C -0.2661(2) 0.2374(2) 0.12078(9) 0.077(1) Uani 1.00 d
C(53A) C -0.2363(3) 0.2679(4) 0.1489(1) 0.120(2) Uani 1.00 d
C(54A) C -0.2799(5) 0.1626(3) 0.1223(2) 0.170(3) Uani 1.00 d
H(1A) H -0.081 0.102 0.044 0.064 Uiso 1.00 calc
H(2A) H -0.155 0.043 0.014 0.092 Uiso 1.00 calc
H(3A) H -0.156 0.117 0.002 0.092 Uiso 1.00 calc
H(4A) H -0.215 0.090 0.023 0.092 Uiso 1.00 calc
H(5A) H -0.131 0.019 0.072 0.090 Uiso 1.00 calc
H(6A) H -0.191 0.067 0.080 0.090 Uiso 1.00 calc
H(7A) H -0.119 0.080 0.094 0.090 Uiso 1.00 calc
H(8A) H -0.089 0.287 0.129 0.068 Uiso 1.00 calc
H(9A) H -0.012 0.347 0.159 0.099 Uiso 1.00 calc
H(10A) H -0.001 0.366 0.124 0.099 Uiso 1.00 calc
H(11A) H 0.048 0.316 0.141 0.099 Uiso 1.00 calc
H(12A) H -0.055 0.227 0.172 0.111 Uiso 1.00 calc
H(13A) H 0.006 0.196 0.154 0.111 Uiso 1.00 calc
H(14A) H -0.068 0.176 0.145 0.111 Uiso 1.00 calc
H(15A) H 0.007 0.052 0.073 0.064 Uiso 1.00 calc
H(16A) H 0.023 0.003 0.121 0.095 Uiso 1.00 calc
H(17A) H -0.001 0.077 0.126 0.095 Uiso 1.00 calc
H(18A) H 0.076 0.058 0.131 0.095 Uiso 1.00 calc
H(19A) H 0.093 -0.026 0.073 0.082 Uiso 1.00 calc
H(20A) H 0.146 0.029 0.083 0.082 Uiso 1.00 calc
H(21A) H 0.112 0.031 0.050 0.082 Uiso 1.00 calc
H(22A) H 0.134 0.311 0.096 0.076 Uiso 1.00 calc
H(23A) H 0.225 0.383 0.099 0.109 Uiso 1.00 calc
H(24A) H 0.228 0.345 0.067 0.109 Uiso 1.00 calc
H(25A) H 0.276 0.323 0.095 0.109 Uiso 1.00 calc
H(26A) H 0.176 0.324 0.147 0.100 Uiso 1.00 calc
H(27A) H 0.227 0.265 0.142 0.100 Uiso 1.00 calc
H(28A) H 0.149 0.250 0.144 0.100 Uiso 1.00 calc
H(29A) H 0.243 0.108 0.082 0.069 Uiso 1.00 calc
H(30A) H 0.259 0.081 0.134 0.093 Uiso 1.00 calc
H(31A) H 0.181 0.096 0.129 0.093 Uiso 1.00 calc
H(32A) H 0.228 0.150 0.145 0.093 Uiso 1.00 calc
H(33A) H 0.346 0.143 0.102 0.097 Uiso 1.00 calc
H(34A) H 0.315 0.212 0.112 0.097 Uiso 1.00 calc
H(35A) H 0.323 0.195 0.077 0.097 Uiso 1.00 calc
H(36A) H 0.189 0.091 0.016 0.072 Uiso 1.00 calc
H(37A) H 0.301 0.067 0.011 0.109 Uiso 1.00 calc
H(38A) H 0.295 0.117 0.039 0.109 Uiso 1.00 calc
H(39A) H 0.319 0.143 0.007 0.109 Uiso 1.00 calc
H(40A) H 0.219 0.075 -0.035 0.094 Uiso 1.00 calc
H(41A) H 0.237 0.150 -0.039 0.094 Uiso 1.00 calc
H(42A) H 0.161 0.129 -0.035 0.094 Uiso 1.00 calc
H(43A) H 0.198 0.327 0.013 0.077 Uiso 1.00 calc
H(44A) H 0.206 0.341 -0.039 0.115 Uiso 1.00 calc
H(45A) H 0.143 0.295 -0.033 0.115 Uiso 1.00 calc
H(46A) H 0.210 0.263 -0.045 0.115 Uiso 1.00 calc
H(47A) H 0.307 0.335 -0.002 0.131 Uiso 1.00 calc
H(48A) H 0.312 0.257 -0.007 0.131 Uiso 1.00 calc
H(49A) H 0.305 0.286 0.027 0.131 Uiso 1.00 calc
H(50A) H -0.039 0.164 -0.007 0.059 Uiso 1.00 calc
H(51A) H -0.009 0.062 -0.027 0.092 Uiso 1.00 calc
H(52A) H 0.011 0.062 0.008 0.092 Uiso 1.00 calc
H(53A) H 0.066 0.073 -0.017 0.092 Uiso 1.00 calc
H(54A) H -0.008 0.172 -0.058 0.083 Uiso 1.00 calc
H(55A) H 0.068 0.183 -0.048 0.083 Uiso 1.00 calc
H(56A) H 0.014 0.238 -0.041 0.083 Uiso 1.00 calc
H(57A) H 0.103 0.363 0.040 0.069 Uiso 1.00 calc
H(58A) H 0.090 0.465 0.060 0.111 Uiso 1.00 calc
H(59A) H 0.056 0.415 0.082 0.111 Uiso 1.00 calc
H(60A) H 0.011 0.458 0.059 0.111 Uiso 1.00 calc
H(61A) H 0.091 0.439 0.002 0.103 Uiso 1.00 calc
H(62A) H 0.012 0.432 0.002 0.103 Uiso 1.00 calc
H(63A) H 0.056 0.373 -0.010 0.103 Uiso 1.00 calc
H(64A) H -0.199 0.321 -0.014 0.070 Uiso 1.00 calc
H(65A) H -0.179 0.259 -0.056 0.091 Uiso 1.00 calc
H(66A) H -0.173 0.211 -0.027 0.091 Uiso 1.00 calc
H(67A) H -0.108 0.238 -0.043 0.091 Uiso 1.00 calc
H(68A) H -0.147 0.383 -0.051 0.102 Uiso 1.00 calc
H(69A) H -0.075 0.362 -0.038 0.102 Uiso 1.00 calc
H(70A) H -0.122 0.409 -0.018 0.102 Uiso 1.00 calc
H(71A) H -0.085 0.412 0.085 0.067 Uiso 1.00 calc
H(72A) H -0.115 0.464 0.130 0.085 Uiso 1.00 calc
H(73A) H -0.147 0.392 0.130 0.085 Uiso 1.00 calc
H(74A) H -0.192 0.455 0.122 0.085 Uiso 1.00 calc
H(75A) H -0.098 0.525 0.078 0.104 Uiso 1.00 calc
H(76A) H -0.175 0.516 0.070 0.104 Uiso 1.00 calc
H(77A) H -0.120 0.489 0.047 0.104 Uiso 1.00 calc
H(78A) H -0.263 0.412 -0.016 0.088 Uiso 1.00 calc
H(79A) H -0.248 0.521 -0.024 0.134 Uiso 1.00 calc
H(80A) H -0.210 0.503 0.007 0.134 Uiso 1.00 calc
H(81A) H -0.280 0.540 0.008 0.134 Uiso 1.00 calc
H(82A) H -0.354 0.458 -0.040 0.152 Uiso 1.00 calc
H(83A) H -0.387 0.477 -0.008 0.152 Uiso 1.00 calc
H(84A) H -0.381 0.401 -0.018 0.152 Uiso 1.00 calc
H(85A) H -0.312 0.403 0.118 0.085 Uiso 1.00 calc
H(86A) H -0.379 0.415 0.160 0.131 Uiso 1.00 calc
H(87A) H -0.418 0.370 0.136 0.131 Uiso 1.00 calc
H(88A) H -0.438 0.445 0.140 0.131 Uiso 1.00 calc
H(89A) H -0.300 0.506 0.141 0.129 Uiso 1.00 calc
H(90A) H -0.359 0.536 0.120 0.129 Uiso 1.00 calc
H(91A) H -0.291 0.516 0.105 0.129 Uiso 1.00 calc
H(92A) H -0.458 0.481 0.040 0.115 Uiso 1.00 calc
H(93A) H -0.431 0.592 0.045 0.206 Uiso 1.00 calc
H(94A) H -0.364 0.551 0.040 0.206 Uiso 1.00 calc
H(95A) H -0.382 0.576 0.073 0.206 Uiso 1.00 calc
H(96A) H -0.525 0.542 0.073 0.170 Uiso 1.00 calc
H(97A) H -0.478 0.525 0.101 0.170 Uiso 1.00 calc
H(98A) H -0.521 0.468 0.085 0.170 Uiso 1.00 calc
H(99A) H -0.470 0.333 0.011 0.151 Uiso 1.00 calc
H(100A) H -0.580 0.374 0.016 0.206 Uiso 1.00 calc
H(101A) H -0.534 0.411 0.041 0.206 Uiso 1.00 calc
H(102A) H -0.581 0.353 0.052 0.206 Uiso 1.00 calc
H(103A) H -0.548 0.252 0.000 0.254 Uiso 1.00 calc
H(104A) H -0.549 0.230 0.035 0.254 Uiso 1.00 calc
H(105A) H -0.485 0.217 0.016 0.254 Uiso 1.00 calc
H(106A) H -0.429 0.267 0.115 0.113 Uiso 1.00 calc
H(107A) H -0.476 0.164 0.114 0.230 Uiso 1.00 calc
H(108A) H -0.424 0.168 0.087 0.230 Uiso 1.00 calc
H(109A) H -0.501 0.174 0.079 0.230 Uiso 1.00 calc
H(110A) H -0.539 0.269 0.130 0.153 Uiso 1.00 calc
H(111A) H -0.565 0.280 0.096 0.153 Uiso 1.00 calc
H(112A) H -0.525 0.337 0.113 0.153 Uiso 1.00 calc
H(113A) H -0.270 0.203 0.006 0.096 Uiso 1.00 calc
H(114A) H -0.337 0.204 -0.039 0.157 Uiso 1.00 calc
H(115A) H -0.325 0.279 -0.028 0.157 Uiso 1.00 calc
H(116A) H -0.394 0.243 -0.021 0.157 Uiso 1.00 calc
H(117A) H -0.339 0.110 0.003 0.150 Uiso 1.00 calc
H(118A) H -0.396 0.149 0.021 0.150 Uiso 1.00 calc
H(119A) H -0.329 0.130 0.038 0.150 Uiso 1.00 calc
H(120A) H -0.311 0.257 0.120 0.092 Uiso 1.00 calc
H(121A) H -0.266 0.262 0.166 0.144 Uiso 1.00 calc
H(122A) H -0.229 0.315 0.145 0.144 Uiso 1.00 calc
H(123A) H -0.194 0.247 0.154 0.144 Uiso 1.00 calc
H(124A) H -0.311 0.154 0.139 0.204 Uiso 1.00 calc
H(125A) H -0.238 0.139 0.126 0.204 Uiso 1.00 calc
H(126A) H -0.299 0.148 0.103 0.204 Uiso 1.00 calc
Si(1B) Si 0.02497(4) 0.64321(4) 0.22444(2) 0.0360(2) Uani 1.00 d
Si(2B) Si 0.13406(4) 0.69151(4) 0.23991(2) 0.0354(2) Uani 1.00 d
Si(3B) Si 0.22071(4) 0.60851(4) 0.23925(2) 0.0422(2) Uani 1.00 d
Si(4B) Si 0.33442(4) 0.65361(6) 0.23215(2) 0.0524(3) Uani 1.00 d
Si(5B) Si 0.33165(5) 0.61161(6) 0.17880(2) 0.0604(3) Uani 1.00 d
Si(6B) Si 0.21070(4) 0.60487(5) 0.18326(2) 0.0470(2) Uani 1.00 d
Si(7B) Si 0.15527(4) 0.71298(4) 0.18509(2) 0.0396(2) Uani 1.00 d
Si(8B) Si 0.03660(4) 0.70457(4) 0.17666(2) 0.0379(2) Uani 1.00 d
Si(9B) Si -0.02030(4) 0.79760(4) 0.20234(2) 0.0396(2) Uani 1.00 d
Si(10B) Si -0.12775(4) 0.81387(4) 0.17774(2) 0.0434(2) Uani 1.00 d
Si(11B) Si -0.21126(5) 0.86846(5) 0.21010(2) 0.0530(3) Uani 1.00 d
Si(12B) Si -0.26479(5) 0.76035(5) 0.21768(2) 0.0514(3) Uani 1.00 d
Si(13B) Si -0.16157(4) 0.70853(4) 0.20074(2) 0.0396(2) Uani 1.00 d
Si(14B) Si -0.06692(4) 0.71511(4) 0.23741(2) 0.0373(2) Uani 1.00 d
C(1B) C 0.0263(2) 0.5463(2) 0.22954(9) 0.0528(9) Uani 1.00 d
C(2B) C -0.0196(3) 0.5056(2) 0.2067(1) 0.095(2) Uani 1.00 d
C(3B) C 0.0175(2) 0.5275(2) 0.2642(1) 0.083(1) Uani 1.00 d
C(4B) C 0.1259(2) 0.7537(2) 0.27410(7) 0.0456(8) Uani 1.00 d
C(5B) C 0.1716(2) 0.8148(2) 0.27364(10) 0.067(1) Uani 1.00 d
C(6B) C 0.1327(2) 0.7160(2) 0.30577(8) 0.072(1) Uani 1.00 d
C(7B) C 0.2106(2) 0.5265(2) 0.26269(9) 0.062(1) Uani 1.00 d
C(8B) C 0.2043(2) 0.5356(2) 0.29812(10) 0.081(1) Uani 1.00 d
C(9B) C 0.2623(3) 0.4734(2) 0.2546(1) 0.096(2) Uani 1.00 d
C(10B) C 0.3374(2) 0.7507(2) 0.23732(10) 0.067(1) Uani 1.00 d
C(11B) C 0.3867(3) 0.7874(3) 0.2163(1) 0.101(2) Uani 1.00 d
C(12B) C 0.3497(2) 0.7725(3) 0.2713(1) 0.084(2) Uani 1.00 d
C(13B) C 0.4041(2) 0.6096(2) 0.25739(9) 0.067(1) Uani 1.00 d
C(14B) C 0.3934(2) 0.6089(3) 0.2928(1) 0.083(2) Uani 1.00 d
C(15B) C 0.4760(2) 0.6397(3) 0.2508(1) 0.106(2) Uani 1.00 d
C(16B) C 0.3706(2) 0.5215(3) 0.1792(1) 0.082(2) Uani 1.00 d
C(17B) C 0.4484(3) 0.5193(3) 0.1841(1) 0.113(2) Uani 1.00 d
C(18B) C 0.3528(3) 0.4790(4) 0.1502(2) 0.130(3) Uani 1.00 d
C(19B) C 0.3666(2) 0.6669(3) 0.14563(10) 0.082(1) Uani 1.00 d
C(20B) C 0.3470(3) 0.6445(4) 0.1124(1) 0.120(2) Uani 1.00 d
C(21B) C 0.4438(3) 0.6783(4) 0.1473(1) 0.122(2) Uani 1.00 d
C(22B) C 0.1564(2) 0.5398(2) 0.16066(9) 0.068(1) Uani 1.00 d
C(23B) C 0.1609(3) 0.4665(2) 0.1728(1) 0.103(2) Uani 1.00 d
C(24B) C 0.1679(3) 0.5440(3) 0.1252(1) 0.105(2) Uani 1.00 d
C(25B) C 0.2120(2) 0.7789(2) 0.16586(9) 0.067(1) Uani 1.00 d
C(26B) C 0.2089(3) 0.8498(3) 0.1769(1) 0.110(2) Uani 1.00 d
C(27B) C 0.2070(3) 0.7723(3) 0.1298(1) 0.094(2) Uani 1.00 d
C(28B) C -0.0067(2) 0.6827(2) 0.13702(7) 0.0538(9) Uani 1.00 d
C(29B) C -0.0048(2) 0.6095(2) 0.1263(1) 0.079(1) Uani 1.00 d
C(30B) C 0.0196(3) 0.7286(3) 0.11124(9) 0.093(2) Uani 1.00 d
C(31B) C 0.0397(2) 0.8707(2) 0.21263(9) 0.058(1) Uani 1.00 d
C(32B) C 0.0260(2) 0.9052(2) 0.2448(1) 0.075(1) Uani 1.00 d
C(33B) C 0.0410(3) 0.9227(2) 0.1856(1) 0.091(2) Uani 1.00 d
C(34B) C -0.1335(2) 0.8291(2) 0.13319(8) 0.058(1) Uani 1.00 d
C(35B) C -0.0935(3) 0.8916(2) 0.12213(10) 0.080(1) Uani 1.00 d
C(36B) C -0.2065(2) 0.8298(3) 0.12030(10) 0.082(1) Uani 1.00 d
C(37B) C -0.1703(2) 0.9056(2) 0.2471(1) 0.070(1) Uani 1.00 d
C(38B) C -0.2151(3) 0.9040(3) 0.2770(1) 0.092(2) Uani 1.00 d
C(39B) C -0.1420(3) 0.9775(2) 0.2418(1) 0.100(2) Uani 1.00 d
C(40B) C -0.2684(2) 0.9341(2) 0.1891(1) 0.075(1) Uani 1.00 d
C(41B) C -0.2333(3) 0.9914(3) 0.1723(1) 0.108(2) Uani 1.00 d
C(42B) C -0.3248(3) 0.9626(3) 0.2117(1) 0.103(2) Uani 1.00 d
C(43B) C -0.3340(2) 0.7469(2) 0.18575(10) 0.071(1) Uani 1.00 d
C(44B) C -0.3945(2) 0.7981(3) 0.1868(1) 0.104(2) Uani 1.00 d
C(45B) C -0.3623(2) 0.6749(3) 0.1842(1) 0.098(2) Uani 1.00 d
C(46B) C -0.2979(2) 0.7387(2) 0.25852(9) 0.068(1) Uani 1.00 d
C(47B) C -0.3120(3) 0.6635(3) 0.2637(1) 0.098(2) Uani 1.00 d
C(48B) C -0.3595(3) 0.7819(3) 0.2683(1) 0.101(2) Uani 1.00 d
C(49B) C -0.1637(2) 0.6251(2) 0.17725(8) 0.0490(9) Uani 1.00 d
C(50B) C -0.1942(2) 0.6327(2) 0.14425(9) 0.065(1) Uani 1.00 d
C(51B) C -0.1965(2) 0.5677(2) 0.1951(1) 0.067(1) Uani 1.00 d
C(52B) C -0.1000(2) 0.7250(2) 0.27955(8) 0.057(1) Uani 1.00 d
C(53B) C -0.0551(3) 0.7630(4) 0.3022(1) 0.118(2) Uani 1.00 d
C(54B) C -0.1223(3) 0.6566(3) 0.2915(1) 0.109(2) Uani 1.00 d
H(1B) H 0.072 0.533 0.225 0.063 Uiso 1.00 calc
H(2B) H -0.009 0.459 0.209 0.115 Uiso 1.00 calc
H(3B) H -0.012 0.520 0.186 0.115 Uiso 1.00 calc
H(4B) H -0.066 0.513 0.212 0.115 Uiso 1.00 calc
H(5B) H 0.028 0.481 0.267 0.100 Uiso 1.00 calc
H(6B) H -0.028 0.536 0.270 0.100 Uiso 1.00 calc
H(7B) H 0.047 0.554 0.277 0.100 Uiso 1.00 calc
H(8B) H 0.080 0.771 0.273 0.055 Uiso 1.00 calc
H(9B) H 0.159 0.845 0.290 0.080 Uiso 1.00 calc
H(10B) H 0.167 0.837 0.254 0.080 Uiso 1.00 calc
H(11B) H 0.218 0.801 0.277 0.080 Uiso 1.00 calc
H(12B) H 0.120 0.745 0.322 0.086 Uiso 1.00 calc
H(13B) H 0.179 0.702 0.309 0.086 Uiso 1.00 calc
H(14B) H 0.104 0.678 0.306 0.086 Uiso 1.00 calc
H(15B) H 0.168 0.508 0.256 0.074 Uiso 1.00 calc
H(16B) H 0.191 0.494 0.307 0.098 Uiso 1.00 calc
H(17B) H 0.171 0.570 0.302 0.098 Uiso 1.00 calc
H(18B) H 0.247 0.549 0.307 0.098 Uiso 1.00 calc
H(19B) H 0.249 0.431 0.263 0.115 Uiso 1.00 calc
H(20B) H 0.306 0.486 0.263 0.115 Uiso 1.00 calc
H(21B) H 0.265 0.469 0.232 0.115 Uiso 1.00 calc
H(22B) H 0.293 0.767 0.232 0.081 Uiso 1.00 calc
H(23B) H 0.380 0.835 0.218 0.121 Uiso 1.00 calc
H(24B) H 0.379 0.774 0.195 0.121 Uiso 1.00 calc
H(25B) H 0.432 0.777 0.223 0.121 Uiso 1.00 calc
H(26B) H 0.343 0.820 0.273 0.101 Uiso 1.00 calc
H(27B) H 0.395 0.762 0.277 0.101 Uiso 1.00 calc
H(28B) H 0.319 0.749 0.284 0.101 Uiso 1.00 calc
H(29B) H 0.405 0.564 0.251 0.081 Uiso 1.00 calc
H(30B) H 0.428 0.582 0.303 0.100 Uiso 1.00 calc
H(31B) H 0.350 0.591 0.297 0.100 Uiso 1.00 calc
H(32B) H 0.396 0.654 0.301 0.100 Uiso 1.00 calc
H(33B) H 0.510 0.613 0.261 0.127 Uiso 1.00 calc
H(34B) H 0.478 0.685 0.259 0.127 Uiso 1.00 calc
H(35B) H 0.483 0.640 0.229 0.127 Uiso 1.00 calc
H(36B) H 0.352 0.499 0.197 0.099 Uiso 1.00 calc
H(37B) H 0.463 0.474 0.187 0.135 Uiso 1.00 calc
H(38B) H 0.461 0.546 0.202 0.135 Uiso 1.00 calc
H(39B) H 0.470 0.537 0.166 0.135 Uiso 1.00 calc
H(40B) H 0.368 0.434 0.154 0.156 Uiso 1.00 calc
H(41B) H 0.375 0.497 0.132 0.156 Uiso 1.00 calc
H(42B) H 0.305 0.480 0.147 0.156 Uiso 1.00 calc
H(43B) H 0.347 0.710 0.148 0.098 Uiso 1.00 calc
H(44B) H 0.359 0.679 0.098 0.144 Uiso 1.00 calc
H(45B) H 0.299 0.637 0.111 0.144 Uiso 1.00 calc
H(46B) H 0.370 0.604 0.108 0.144 Uiso 1.00 calc
H(47B) H 0.456 0.713 0.133 0.147 Uiso 1.00 calc
H(48B) H 0.467 0.637 0.142 0.147 Uiso 1.00 calc
H(49B) H 0.457 0.692 0.168 0.147 Uiso 1.00 calc
H(50B) H 0.110 0.553 0.164 0.081 Uiso 1.00 calc
H(51B) H 0.127 0.440 0.163 0.124 Uiso 1.00 calc
H(52B) H 0.154 0.466 0.195 0.124 Uiso 1.00 calc
H(53B) H 0.205 0.449 0.169 0.124 Uiso 1.00 calc
H(54B) H 0.134 0.518 0.114 0.126 Uiso 1.00 calc
H(55B) H 0.212 0.527 0.121 0.126 Uiso 1.00 calc
H(56B) H 0.164 0.590 0.119 0.126 Uiso 1.00 calc
H(57B) H 0.257 0.765 0.171 0.080 Uiso 1.00 calc
H(58B) H 0.246 0.875 0.168 0.131 Uiso 1.00 calc
H(59B) H 0.212 0.851 0.199 0.131 Uiso 1.00 calc
H(60B) H 0.167 0.870 0.170 0.131 Uiso 1.00 calc
H(61B) H 0.244 0.796 0.121 0.112 Uiso 1.00 calc
H(62B) H 0.165 0.791 0.123 0.112 Uiso 1.00 calc
H(63B) H 0.209 0.726 0.124 0.112 Uiso 1.00 calc
H(64B) H -0.054 0.694 0.139 0.065 Uiso 1.00 calc
H(65B) H -0.033 0.604 0.108 0.095 Uiso 1.00 calc
H(66B) H -0.021 0.581 0.143 0.095 Uiso 1.00 calc
H(67B) H 0.041 0.597 0.122 0.095 Uiso 1.00 calc
H(68B) H -0.008 0.723 0.093 0.112 Uiso 1.00 calc
H(69B) H 0.065 0.717 0.107 0.112 Uiso 1.00 calc
H(70B) H 0.018 0.774 0.118 0.112 Uiso 1.00 calc
H(71B) H 0.084 0.852 0.214 0.070 Uiso 1.00 calc
H(72B) H 0.061 0.937 0.249 0.090 Uiso 1.00 calc
H(73B) H 0.026 0.872 0.261 0.090 Uiso 1.00 calc
H(74B) H -0.017 0.927 0.244 0.090 Uiso 1.00 calc
H(75B) H 0.076 0.955 0.189 0.109 Uiso 1.00 calc
H(76B) H -0.002 0.945 0.184 0.109 Uiso 1.00 calc
H(77B) H 0.049 0.900 0.166 0.109 Uiso 1.00 calc
H(78B) H -0.112 0.791 0.124 0.070 Uiso 1.00 calc
H(79B) H -0.092 0.892 0.100 0.096 Uiso 1.00 calc
H(80B) H -0.048 0.890 0.130 0.096 Uiso 1.00 calc
H(81B) H -0.115 0.932 0.129 0.096 Uiso 1.00 calc
H(82B) H -0.206 0.830 0.098 0.098 Uiso 1.00 calc
H(83B) H -0.229 0.869 0.127 0.098 Uiso 1.00 calc
H(84B) H -0.230 0.791 0.127 0.098 Uiso 1.00 calc
H(85B) H -0.132 0.878 0.252 0.084 Uiso 1.00 calc
H(86B) H -0.188 0.917 0.295 0.111 Uiso 1.00 calc
H(87B) H -0.232 0.859 0.280 0.111 Uiso 1.00 calc
H(88B) H -0.252 0.935 0.274 0.111 Uiso 1.00 calc
H(89B) H -0.115 0.991 0.259 0.120 Uiso 1.00 calc
H(90B) H -0.179 1.008 0.239 0.120 Uiso 1.00 calc
H(91B) H -0.115 0.978 0.223 0.120 Uiso 1.00 calc
H(92B) H -0.293 0.910 0.173 0.090 Uiso 1.00 calc
H(93B) H -0.266 1.016 0.160 0.129 Uiso 1.00 calc
H(94B) H -0.199 0.974 0.159 0.129 Uiso 1.00 calc
H(95B) H -0.212 1.021 0.187 0.129 Uiso 1.00 calc
H(96B) H -0.358 0.987 0.200 0.124 Uiso 1.00 calc
H(97B) H -0.304 0.992 0.227 0.124 Uiso 1.00 calc
H(98B) H -0.346 0.926 0.222 0.124 Uiso 1.00 calc
H(99B) H -0.312 0.754 0.166 0.086 Uiso 1.00 calc
H(100B) H -0.422 0.793 0.168 0.124 Uiso 1.00 calc
H(101B) H -0.377 0.843 0.188 0.124 Uiso 1.00 calc
H(102B) H -0.421 0.790 0.205 0.124 Uiso 1.00 calc
H(103B) H -0.390 0.670 0.166 0.118 Uiso 1.00 calc
H(104B) H -0.389 0.666 0.202 0.118 Uiso 1.00 calc
H(105B) H -0.326 0.644 0.184 0.118 Uiso 1.00 calc
H(106B) H -0.262 0.750 0.273 0.082 Uiso 1.00 calc
H(107B) H -0.321 0.656 0.285 0.118 Uiso 1.00 calc
H(108B) H -0.273 0.638 0.258 0.118 Uiso 1.00 calc
H(109B) H -0.351 0.650 0.251 0.118 Uiso 1.00 calc
H(110B) H -0.368 0.775 0.290 0.121 Uiso 1.00 calc
H(111B) H -0.399 0.769 0.256 0.121 Uiso 1.00 calc
H(112B) H -0.350 0.828 0.265 0.121 Uiso 1.00 calc
H(113B) H -0.117 0.612 0.175 0.059 Uiso 1.00 calc
H(114B) H -0.188 0.592 0.133 0.078 Uiso 1.00 calc
H(115B) H -0.172 0.669 0.134 0.078 Uiso 1.00 calc
H(116B) H -0.242 0.642 0.146 0.078 Uiso 1.00 calc
H(117B) H -0.190 0.526 0.184 0.081 Uiso 1.00 calc
H(118B) H -0.244 0.576 0.197 0.081 Uiso 1.00 calc
H(119B) H -0.176 0.564 0.215 0.081 Uiso 1.00 calc
H(120B) H -0.141 0.751 0.278 0.068 Uiso 1.00 calc
H(121B) H -0.079 0.770 0.321 0.142 Uiso 1.00 calc
H(122B) H -0.043 0.806 0.293 0.142 Uiso 1.00 calc
H(123B) H -0.015 0.738 0.306 0.142 Uiso 1.00 calc
H(124B) H -0.147 0.662 0.310 0.130 Uiso 1.00 calc
H(125B) H -0.083 0.629 0.296 0.130 Uiso 1.00 calc
H(126B) H -0.150 0.635 0.276 0.130 Uiso 1.00 calc

loop_
_atom_site_aniso_label
_atom_site_aniso_U_11
_atom_site_aniso_U_22
_atom_site_aniso_U_33
_atom_site_aniso_U_12
_atom_site_aniso_U_13
_atom_site_aniso_U_23
Si(1A) 0.0433(4) 0.0406(4) 0.0358(4) -0.0076(3) -0.0030(3) 0.0037(3)
Si(2A) 0.0413(4) 0.0468(5) 0.0299(4) -0.0045(3) -0.0004(3) 0.0006(3)
Si(3A) 0.0443(4) 0.0406(4) 0.0321(4) -0.0041(3) -0.0021(3) 0.0046(3)
Si(4A) 0.0426(4) 0.0499(5) 0.0431(4) -0.0041(3) -0.0026(3) -0.0039(4)
Si(5A) 0.0469(4) 0.0470(5) 0.0462(5) -0.0005(3) 0.0095(3) 0.0033(4)
Si(6A) 0.0461(4) 0.0375(4) 0.0306(4) -0.0015(3) 0.0015(3) 0.0018(3)
Si(7A) 0.0426(4) 0.0345(4) 0.0388(4) -0.0047(3) 0.0040(3) 0.0016(3)
Si(8A) 0.0454(4) 0.0416(4) 0.0292(4) -0.0013(3) 0.0004(3) 0.0030(3)
Si(9A) 0.0410(4) 0.0432(5) 0.0383(4) -0.0041(3) 0.0009(3) -0.0026(3)
Si(10A) 0.0435(4) 0.0597(6) 0.0436(5) 0.0042(4) 0.0013(3) 0.0051(4)
Si(11A) 0.0449(5) 0.0788(7) 0.0520(5) 0.0112(4) 0.0026(4) 0.0004(5)
Si(12A) 0.0386(5) 0.1035(9) 0.0614(6) -0.0108(5) -0.0004(4) -0.0079(6)
Si(13A) 0.0410(4) 0.0659(6) 0.0506(5) -0.0090(4) -0.0023(4) -0.0059(4)
Si(14A) 0.0440(4) 0.0521(5) 0.0353(4) -0.0091(3) 0.0038(3) 0.0031(4)
C(1A) 0.057(2) 0.042(2) 0.059(2) -0.005(1) -0.008(1) 0.002(2)
C(2A) 0.088(3) 0.054(2) 0.088(3) -0.006(2) -0.024(2) -0.013(2)
C(3A) 0.088(3) 0.051(2) 0.087(3) -0.013(2) 0.002(2) 0.017(2)
C(4A) 0.051(2) 0.082(3) 0.037(2) 0.007(2) 0.000(1) -0.009(2)
C(5A) 0.071(2) 0.113(4) 0.062(2) -0.003(2) -0.006(2) -0.040(3)
C(6A) 0.119(4) 0.124(4) 0.035(2) 0.034(3) 0.017(2) 0.012(2)
C(7A) 0.059(2) 0.045(2) 0.056(2) -0.005(1) -0.008(1) 0.014(2)
C(8A) 0.089(3) 0.079(3) 0.069(3) -0.008(2) 0.005(2) 0.033(2)
C(9A) 0.076(2) 0.048(2) 0.083(3) -0.004(2) -0.011(2) 0.006(2)
C(10A) 0.057(2) 0.059(2) 0.073(2) -0.001(2) -0.008(2) -0.016(2)
C(11A) 0.082(3) 0.068(3) 0.123(4) -0.024(2) 0.002(3) -0.027(3)
C(12A) 0.088(3) 0.089(3) 0.073(3) 0.012(2) -0.018(2) -0.034(2)
C(13A) 0.051(2) 0.065(2) 0.055(2) 0.000(2) -0.007(1) -0.003(2)
C(14A) 0.078(3) 0.094(3) 0.061(2) 0.007(2) -0.017(2) 0.007(2)
C(15A) 0.047(2) 0.095(3) 0.100(3) -0.001(2) -0.006(2) -0.002(3)
C(16A) 0.070(2) 0.055(2) 0.056(2) 0.008(2) 0.016(2) 0.003(2)
C(17A) 0.085(3) 0.110(4) 0.078(3) 0.044(3) 0.010(2) -0.006(3)
C(18A) 0.090(3) 0.077(3) 0.068(3) 0.013(2) 0.012(2) -0.018(2)
C(19A) 0.061(2) 0.057(2) 0.075(3) -0.002(2) 0.024(2) 0.012(2)
C(20A) 0.126(4) 0.076(3) 0.088(3) 0.002(3) 0.030(3) 0.032(3)
C(21A) 0.065(3) 0.098(4) 0.165(6) -0.017(2) 0.024(3) 0.041(4)
C(22A) 0.064(2) 0.050(2) 0.033(1) 0.001(1) -0.006(1) -0.003(1)
C(23A) 0.109(3) 0.053(2) 0.068(3) -0.003(2) -0.022(2) -0.018(2)
C(24A) 0.086(3) 0.087(3) 0.033(2) 0.011(2) 0.001(2) 0.003(2)
C(25A) 0.055(2) 0.044(2) 0.073(2) -0.012(1) 0.012(2) 0.000(2)
C(26A) 0.094(3) 0.057(3) 0.127(4) -0.032(2) 0.025(3) -0.026(3)
C(27A) 0.108(3) 0.069(3) 0.082(3) -0.030(3) 0.010(3) 0.026(2)
C(28A) 0.067(2) 0.072(2) 0.037(2) 0.005(2) -0.005(1) 0.008(2)
C(29A) 0.089(3) 0.098(3) 0.039(2) 0.004(2) -0.011(2) -0.005(2)
C(30A) 0.108(3) 0.092(3) 0.054(2) -0.006(3) -0.006(2) 0.033(2)
C(31A) 0.056(2) 0.051(2) 0.060(2) -0.009(1) -0.003(2) -0.010(2)
C(32A) 0.068(2) 0.078(3) 0.066(2) 0.000(2) -0.006(2) -0.029(2)
C(33A) 0.100(3) 0.056(3) 0.102(4) -0.026(2) -0.015(3) 0.000(2)
C(34A) 0.080(3) 0.081(3) 0.060(2) 0.009(2) 0.004(2) 0.017(2)
C(35A) 0.120(4) 0.091(4) 0.123(5) -0.011(3) -0.004(4) 0.045(4)
C(36A) 0.114(4) 0.168(7) 0.097(4) 0.012(4) -0.033(3) 0.045(4)
C(37A) 0.057(2) 0.092(3) 0.064(2) 0.008(2) 0.000(2) -0.013(2)
C(38A) 0.095(4) 0.178(6) 0.056(3) -0.013(4) 0.008(2) -0.015(3)
C(39A) 0.089(3) 0.107(4) 0.124(5) 0.006(3) -0.016(3) -0.041(4)
C(40A) 0.090(3) 0.114(4) 0.084(3) 0.045(3) 0.004(3) 0.013(3)
C(41A) 0.241(9) 0.124(6) 0.151(7) 0.100(7) 0.015(6) 0.029(5)
C(42A) 0.097(4) 0.208(8) 0.120(5) 0.086(5) 0.014(3) 0.014(5)
C(43A) 0.048(2) 0.192(7) 0.138(5) 0.020(3) -0.029(3) -0.069(5)
C(44A) 0.105(5) 0.211(9) 0.196(8) 0.010(5) -0.066(5) -0.012(7)
C(45A) 0.071(4) 0.31(1) 0.26(1) 0.009(5) -0.047(5) -0.188(10)
C(46A) 0.071(3) 0.105(4) 0.108(4) -0.031(3) 0.028(2) 0.004(3)
C(47A) 0.186(8) 0.137(7) 0.26(1) -0.056(6) 0.113(8) 0.002(7)
C(48A) 0.072(3) 0.205(8) 0.107(4) -0.036(4) 0.032(3) -0.003(4)
C(49A) 0.060(2) 0.102(4) 0.077(3) -0.011(2) -0.006(2) -0.035(3)
C(50A) 0.116(4) 0.191(7) 0.085(4) 0.011(4) -0.039(3) -0.055(4)
C(51A) 0.089(4) 0.108(4) 0.179(6) -0.045(3) 0.035(4) -0.070(4)
C(52A) 0.095(3) 0.086(3) 0.049(2) -0.021(2) 0.022(2) 0.004(2)
C(53A) 0.139(5) 0.179(6) 0.043(2) -0.045(4) 0.015(3) 0.007(3)
C(54A) 0.297(10) 0.104(5) 0.112(5) -0.077(6) 0.120(6) 0.002(4)
Si(1B) 0.0422(4) 0.0314(4) 0.0344(4) -0.0017(3) 0.0012(3) 0.0018(3)
Si(2B) 0.0409(4) 0.0356(4) 0.0297(4) 0.0000(3) 0.0012(3) -0.0022(3)
Si(3B) 0.0469(4) 0.0423(5) 0.0376(4) 0.0064(3) 0.0013(3) -0.0010(3)
Si(4B) 0.0428(4) 0.0684(6) 0.0460(5) 0.0035(4) 0.0000(4) -0.0031(4)
Si(5B) 0.0504(5) 0.0849(8) 0.0461(5) 0.0117(5) 0.0107(4) -0.0060(5)
Si(6B) 0.0489(4) 0.0534(5) 0.0386(4) 0.0051(4) 0.0024(3) -0.0122(4)
Si(7B) 0.0456(4) 0.0411(4) 0.0320(4) -0.0055(3) 0.0035(3) -0.0008(3)
Si(8B) 0.0455(4) 0.0392(4) 0.0290(4) -0.0007(3) -0.0002(3) 0.0007(3)
Si(9B) 0.0473(4) 0.0328(4) 0.0386(4) -0.0020(3) -0.0015(3) 0.0018(3)
Si(10B) 0.0504(4) 0.0393(5) 0.0403(4) 0.0036(3) -0.0027(3) 0.0048(3)
Si(11B) 0.0578(5) 0.0437(5) 0.0573(6) 0.0144(4) -0.0011(4) -0.0022(4)
Si(12B) 0.0448(4) 0.0578(6) 0.0516(5) 0.0069(4) 0.0031(4) -0.0008(4)
Si(13B) 0.0425(4) 0.0370(4) 0.0391(4) -0.0007(3) 0.0004(3) -0.0008(3)
Si(14B) 0.0447(4) 0.0366(4) 0.0307(4) 0.0014(3) 0.0018(3) -0.0001(3)
C(1B) 0.055(2) 0.035(2) 0.068(2) -0.001(1) 0.000(2) 0.007(2)
C(2B) 0.100(3) 0.044(2) 0.141(5) -0.015(2) -0.038(3) 0.001(3)
C(3B) 0.109(3) 0.056(3) 0.085(3) 0.006(2) 0.024(3) 0.034(2)
C(4B) 0.049(2) 0.049(2) 0.039(2) 0.006(1) -0.001(1) -0.011(1)
C(5B) 0.072(2) 0.063(2) 0.067(2) -0.010(2) -0.005(2) -0.023(2)
C(6B) 0.097(3) 0.081(3) 0.038(2) 0.020(2) 0.004(2) -0.008(2)
C(7B) 0.082(2) 0.049(2) 0.055(2) 0.015(2) 0.009(2) 0.008(2)
C(8B) 0.108(3) 0.079(3) 0.058(2) 0.014(3) 0.011(2) 0.018(2)
C(9B) 0.121(4) 0.072(3) 0.094(4) 0.045(3) 0.019(3) 0.017(3)
C(10B) 0.056(2) 0.075(3) 0.071(2) -0.006(2) -0.004(2) -0.002(2)
C(11B) 0.082(3) 0.101(4) 0.118(4) -0.028(3) 0.006(3) 0.019(3)
C(12B) 0.077(3) 0.084(3) 0.090(3) 0.003(2) -0.024(2) -0.022(3)
C(13B) 0.053(2) 0.086(3) 0.063(2) 0.011(2) -0.007(2) -0.004(2)
C(14B) 0.085(3) 0.099(4) 0.064(3) 0.010(3) -0.019(2) 0.003(2)
C(15B) 0.048(2) 0.153(6) 0.116(4) 0.012(3) -0.012(2) -0.001(4)
C(16B) 0.075(3) 0.095(3) 0.078(3) 0.028(2) 0.023(2) -0.009(3)
C(17B) 0.094(4) 0.156(6) 0.089(4) 0.064(4) 0.008(3) -0.017(4)
C(18B) 0.099(4) 0.133(5) 0.159(6) 0.035(4) -0.001(4) -0.070(5)
C(19B) 0.058(2) 0.127(4) 0.061(2) 0.008(2) 0.019(2) 0.011(3)
C(20B) 0.132(5) 0.180(7) 0.050(3) 0.006(4) 0.023(3) 0.001(3)
C(21B) 0.075(3) 0.169(6) 0.124(5) -0.008(3) 0.033(3) 0.044(4)
C(22B) 0.070(2) 0.069(3) 0.065(2) 0.006(2) -0.003(2) -0.032(2)
C(23B) 0.107(4) 0.057(3) 0.146(5) 0.001(3) 0.003(3) -0.041(3)
C(24B) 0.093(3) 0.154(5) 0.068(3) 0.013(3) -0.007(2) -0.062(3)
C(25B) 0.076(2) 0.075(3) 0.050(2) -0.027(2) 0.012(2) 0.000(2)
C(26B) 0.148(5) 0.067(3) 0.115(4) -0.046(3) 0.058(4) -0.008(3)
C(27B) 0.116(4) 0.114(4) 0.052(2) -0.039(3) 0.022(2) 0.014(2)
C(28B) 0.059(2) 0.067(2) 0.035(2) -0.001(2) -0.008(1) -0.003(1)
C(29B) 0.087(3) 0.088(3) 0.062(2) 0.002(2) -0.017(2) -0.031(2)
C(30B) 0.114(4) 0.128(4) 0.038(2) -0.009(3) -0.004(2) 0.018(2)
C(31B) 0.063(2) 0.038(2) 0.074(2) -0.008(1) -0.012(2) 0.003(2)
C(32B) 0.074(2) 0.049(2) 0.102(3) 0.001(2) -0.017(2) -0.022(2)
C(33B) 0.096(3) 0.059(3) 0.116(4) -0.024(2) -0.022(3) 0.034(3)
C(34B) 0.072(2) 0.060(2) 0.043(2) 0.007(2) -0.005(2) 0.010(2)
C(35B) 0.113(3) 0.072(3) 0.056(2) 0.004(2) 0.011(2) 0.021(2)
C(36B) 0.089(3) 0.103(4) 0.052(2) 0.013(3) -0.012(2) 0.011(2)
C(37B) 0.077(2) 0.050(2) 0.081(3) 0.017(2) -0.013(2) -0.014(2)
C(38B) 0.115(4) 0.094(4) 0.068(3) 0.019(3) -0.002(3) -0.029(3)
C(39B) 0.106(4) 0.057(3) 0.137(5) 0.017(3) -0.031(3) -0.022(3)
C(40B) 0.086(3) 0.060(3) 0.079(3) 0.030(2) -0.007(2) 0.003(2)
C(41B) 0.138(5) 0.073(3) 0.111(4) 0.034(3) -0.005(4) 0.025(3)
C(42B) 0.095(3) 0.099(4) 0.116(4) 0.057(3) -0.005(3) -0.018(3)
C(43B) 0.048(2) 0.096(3) 0.070(2) 0.004(2) -0.003(2) -0.003(2)
C(44B) 0.057(2) 0.117(5) 0.136(5) 0.017(2) -0.026(3) -0.001(4)
C(45B) 0.064(3) 0.104(4) 0.126(4) -0.007(3) -0.012(3) -0.022(3)
C(46B) 0.062(2) 0.081(3) 0.062(2) 0.005(2) 0.013(2) 0.005(2)
C(47B) 0.107(4) 0.086(4) 0.102(4) -0.011(3) 0.030(3) 0.019(3)
C(48B) 0.081(3) 0.132(5) 0.090(4) 0.022(3) 0.034(3) 0.002(3)
C(49B) 0.051(2) 0.043(2) 0.054(2) -0.005(1) 0.003(1) -0.006(1)
C(50B) 0.073(2) 0.062(2) 0.060(2) -0.007(2) -0.007(2) -0.020(2)
C(51B) 0.072(2) 0.046(2) 0.084(3) -0.012(2) 0.005(2) -0.005(2)
C(52B) 0.060(2) 0.072(2) 0.039(2) 0.012(2) 0.010(1) -0.005(2)
C(53B) 0.105(4) 0.206(7) 0.044(2) -0.006(4) 0.009(2) -0.047(3)
C(54B) 0.169(5) 0.091(4) 0.067(3) 0.000(4) 0.061(3) 0.019(3)

loop_
_atom_type_symbol
_atom_type_description
_atom_type_scat_dispersion_real
_atom_type_scat_dispersion_imag
_atom_type_scat_source
C C 0.003 0.002
;International Tables for Crystallography
(1992, Vol. C, Tables 4.2.6.8 and 6.1.1.1)
;
H H 0.000 0.000
;International Tables for Crystallography
(1992, Vol. C, Table 6.1.1.2)
;
Si Si 0.082 0.070
;International Tables for Crystallography
(1992, Vol. C, Tables 4.2.6.8 and 6.1.1.1)
;

loop_
_geom_angle_atom_site_label_1
_geom_angle_atom_site_label_2
_geom_angle_atom_site_label_3
_geom_angle
_geom_angle_publ_flag
Si(2A) Si(1A) Si(8A) 87.47(3) yes
Si(2A) Si(1A) Si(14A) 111.54(4) yes
Si(2A) Si(1A) C(1A) 109.8(1) yes
Si(8A) Si(1A) Si(14A) 88.72(4) yes
Si(8A) Si(1A) C(1A) 127.0(1) yes
Si(14A) Si(1A) C(1A) 125.5(1) yes
Si(1A) Si(2A) Si(3A) 109.33(4) yes
Si(1A) Si(2A) Si(7A) 87.51(4) yes
Si(1A) Si(2A) C(4A) 113.2(1) yes
Si(3A) Si(2A) Si(7A) 89.93(4) yes
Si(3A) Si(2A) C(4A) 122.3(1) yes
Si(7A) Si(2A) C(4A) 128.1(1) yes
Si(2A) Si(3A) Si(4A) 114.97(4) yes
Si(2A) Si(3A) Si(6A) 87.56(4) yes
Si(2A) Si(3A) C(7A) 120.1(1) yes
Si(4A) Si(3A) Si(6A) 86.65(4) yes
Si(4A) Si(3A) C(7A) 117.8(1) yes
Si(6A) Si(3A) C(7A) 121.3(1) yes
Si(3A) Si(4A) Si(5A) 89.40(4) yes
Si(3A) Si(4A) C(10A) 112.3(1) yes
Si(3A) Si(4A) C(13A) 115.4(1) yes
Si(5A) Si(4A) C(10A) 115.8(1) yes
Si(5A) Si(4A) C(13A) 112.4(1) yes
C(10A) Si(4A) C(13A) 110.3(2) yes
Si(4A) Si(5A) Si(6A) 87.04(4) yes
Si(4A) Si(5A) C(16A) 108.8(1) yes
Si(4A) Si(5A) C(19A) 119.8(1) yes
Si(6A) Si(5A) C(16A) 109.6(1) yes
Si(6A) Si(5A) C(19A) 117.1(1) yes
C(16A) Si(5A) C(19A) 112.0(2) yes
Si(3A) Si(6A) Si(5A) 91.15(4) yes
Si(3A) Si(6A) Si(7A) 89.64(4) yes
Si(3A) Si(6A) C(22A) 122.9(1) yes
Si(5A) Si(6A) Si(7A) 114.42(4) yes
Si(5A) Si(6A) C(22A) 120.6(1) yes
Si(7A) Si(6A) C(22A) 112.9(1) yes
Si(2A) Si(7A) Si(6A) 86.54(4) yes
Si(2A) Si(7A) Si(8A) 88.78(4) yes
Si(2A) Si(7A) C(25A) 128.8(1) yes
Si(6A) Si(7A) Si(8A) 110.33(4) yes
Si(6A) Si(7A) C(25A) 110.8(1) yes
Si(8A) Si(7A) C(25A) 124.6(1) yes
Si(1A) Si(8A) Si(7A) 89.17(3) yes
Si(1A) Si(8A) Si(9A) 87.37(4) yes
Si(1A) Si(8A) C(28A) 126.2(1) yes
Si(7A) Si(8A) Si(9A) 110.59(4) yes
Si(7A) Si(8A) C(28A) 125.8(1) yes
Si(9A) Si(8A) C(28A) 110.6(1) yes
Si(8A) Si(9A) Si(10A) 108.76(4) yes
Si(8A) Si(9A) Si(14A) 87.72(4) yes
Si(8A) Si(9A) C(31A) 112.3(1) yes
Si(10A) Si(9A) Si(14A) 91.74(4) yes
Si(10A) Si(9A) C(31A) 123.0(1) yes
Si(14A) Si(9A) C(31A) 127.0(1) yes
Si(9A) Si(10A) Si(11A) 115.17(5) yes
Si(9A) Si(10A) Si(13A) 87.06(4) yes
Si(9A) Si(10A) C(34A) 119.7(1) yes
Si(11A) Si(10A) Si(13A) 88.24(5) yes
Si(11A) Si(10A) C(34A) 116.4(1) yes
Si(13A) Si(10A) C(34A) 123.2(1) yes
Si(10A) Si(11A) Si(12A) 89.12(5) yes
Si(10A) Si(11A) C(37A) 113.1(1) yes
Si(10A) Si(11A) C(40A) 115.3(2) yes
Si(12A) Si(11A) C(37A) 112.7(2) yes
Si(12A) Si(11A) C(40A) 115.3(2) yes
C(37A) Si(11A) C(40A) 110.1(2) yes
Si(11A) Si(12A) Si(13A) 88.49(5) yes
Si(11A) Si(12A) C(43A) 107.7(2) yes
Si(11A) Si(12A) C(46A) 118.0(2) yes
Si(13A) Si(12A) C(43A) 108.6(2) yes
Si(13A) Si(12A) C(46A) 118.5(2) yes
C(43A) Si(12A) C(46A) 112.9(2) yes
Si(10A) Si(13A) Si(12A) 89.48(5) yes
Si(10A) Si(13A) Si(14A) 90.39(4) yes
Si(10A) Si(13A) C(49A) 124.2(2) yes
Si(12A) Si(13A) Si(14A) 115.13(5) yes
Si(12A) Si(13A) C(49A) 120.1(1) yes
Si(14A) Si(13A) C(49A) 112.6(1) yes
Si(1A) Si(14A) Si(9A) 88.36(4) yes
Si(1A) Si(14A) Si(13A) 113.00(4) yes
Si(1A) Si(14A) C(52A) 123.2(1) yes
Si(9A) Si(14A) Si(13A) 86.05(4) yes
Si(9A) Si(14A) C(52A) 129.4(1) yes
Si(13A) Si(14A) C(52A) 110.6(1) yes
Si(1A) C(1A) C(2A) 117.3(3) yes
Si(1A) C(1A) C(3A) 111.4(3) yes
C(2A) C(1A) C(3A) 110.8(3) yes
Si(2A) C(4A) C(5A) 115.2(2) yes
Si(2A) C(4A) C(6A) 109.8(3) yes
C(5A) C(4A) C(6A) 112.2(3) yes
Si(3A) C(7A) C(8A) 114.2(3) yes
Si(3A) C(7A) C(9A) 112.9(2) yes
C(8A) C(7A) C(9A) 110.7(3) yes
Si(4A) C(10A) C(11A) 115.9(3) yes
Si(4A) C(10A) C(12A) 112.0(3) yes
C(11A) C(10A) C(12A) 110.0(4) yes
Si(4A) C(13A) C(14A) 116.0(3) yes
Si(4A) C(13A) C(15A) 112.3(3) yes
C(14A) C(13A) C(15A) 109.6(3) yes
Si(5A) C(16A) C(17A) 116.2(3) yes
Si(5A) C(16A) C(18A) 112.8(3) yes
C(17A) C(16A) C(18A) 109.1(3) yes
Si(5A) C(19A) C(20A) 114.0(3) yes
Si(5A) C(19A) C(21A) 113.3(3) yes
C(20A) C(19A) C(21A) 111.5(4) yes
Si(6A) C(22A) C(23A) 113.5(2) yes
Si(6A) C(22A) C(24A) 111.8(2) yes
C(23A) C(22A) C(24A) 111.2(3) yes
Si(7A) C(25A) C(26A) 118.7(3) yes
Si(7A) C(25A) C(27A) 110.4(3) yes
C(26A) C(25A) C(27A) 111.9(3) yes
Si(8A) C(28A) C(29A) 119.0(3) yes
Si(8A) C(28A) C(30A) 110.3(3) yes
C(29A) C(28A) C(30A) 111.7(3) yes
Si(9A) C(31A) C(32A) 116.0(3) yes
Si(9A) C(31A) C(33A) 109.5(3) yes
C(32A) C(31A) C(33A) 111.9(3) yes
Si(10A) C(34A) C(35A) 116.3(3) yes
Si(10A) C(34A) C(36A) 114.2(3) yes
C(35A) C(34A) C(36A) 111.5(5) yes
Si(11A) C(37A) C(38A) 115.8(3) yes
Si(11A) C(37A) C(39A) 112.7(3) yes
C(38A) C(37A) C(39A) 109.8(4) yes
Si(11A) C(40A) C(41A) 114.2(5) yes
Si(11A) C(40A) C(42A) 114.0(4) yes
C(41A) C(40A) C(42A) 107.8(6) yes
Si(12A) C(43A) C(44A) 113.7(5) yes
Si(12A) C(43A) C(45A) 111.8(5) yes
C(44A) C(43A) C(45A) 111.9(5) yes
Si(12A) C(46A) C(47A) 115.0(5) yes
Si(12A) C(46A) C(48A) 113.0(4) yes
C(47A) C(46A) C(48A) 111.1(5) yes
Si(13A) C(49A) C(50A) 115.1(4) yes
Si(13A) C(49A) C(51A) 110.7(4) yes
C(50A) C(49A) C(51A) 112.4(5) yes
Si(14A) C(52A) C(53A) 119.3(4) yes
Si(14A) C(52A) C(54A) 109.3(4) yes
C(53A) C(52A) C(54A) 116.2(5) yes
Si(2B) Si(1B) Si(8B) 86.26(4) yes
Si(2B) Si(1B) Si(14B) 111.83(4) yes
Si(2B) Si(1B) C(1B) 110.5(1) yes
Si(8B) Si(1B) Si(14B) 88.73(4) yes
Si(8B) Si(1B) C(1B) 126.9(1) yes
Si(14B) Si(1B) C(1B) 125.4(1) yes
Si(1B) Si(2B) Si(3B) 110.78(4) yes
Si(1B) Si(2B) Si(7B) 88.41(4) yes
Si(1B) Si(2B) C(4B) 112.02(10) yes
Si(3B) Si(2B) Si(7B) 88.56(4) yes
Si(3B) Si(2B) C(4B) 121.64(10) yes
Si(7B) Si(2B) C(4B) 129.8(1) yes
Si(2B) Si(3B) Si(4B) 114.14(5) yes
Si(2B) Si(3B) Si(6B) 89.19(4) yes
Si(2B) Si(3B) C(7B) 120.0(1) yes
Si(4B) Si(3B) Si(6B) 86.95(4) yes
Si(4B) Si(3B) C(7B) 118.7(1) yes
Si(6B) Si(3B) C(7B) 119.1(1) yes
Si(3B) Si(4B) Si(5B) 89.12(4) yes
Si(3B) Si(4B) C(10B) 112.2(1) yes
Si(3B) Si(4B) C(13B) 114.1(1) yes
Si(5B) Si(4B) C(10B) 116.6(1) yes
Si(5B) Si(4B) C(13B) 111.9(1) yes
C(10B) Si(4B) C(13B) 111.4(2) yes
Si(4B) Si(5B) Si(6B) 87.19(4) yes
Si(4B) Si(5B) C(16B) 107.7(1) yes
Si(4B) Si(5B) C(19B) 119.5(2) yes
Si(6B) Si(5B) C(16B) 109.9(1) yes
Si(6B) Si(5B) C(19B) 117.3(1) yes
C(16B) Si(5B) C(19B) 112.6(2) yes
Si(3B) Si(6B) Si(5B) 90.74(4) yes
Si(3B) Si(6B) Si(7B) 88.30(4) yes
Si(3B) Si(6B) C(22B) 123.8(1) yes
Si(5B) Si(6B) Si(7B) 113.84(5) yes
Si(5B) Si(6B) C(22B) 122.8(1) yes
Si(7B) Si(6B) C(22B) 111.5(1) yes
Si(2B) Si(7B) Si(6B) 87.73(4) yes
Si(2B) Si(7B) Si(8B) 87.08(4) yes
Si(2B) Si(7B) C(25B) 130.3(1) yes
Si(6B) Si(7B) Si(8B) 112.28(4) yes
Si(6B) Si(7B) C(25B) 109.1(1) yes
Si(8B) Si(7B) C(25B) 124.4(1) yes
Si(1B) Si(8B) Si(7B) 90.82(4) yes
Si(1B) Si(8B) Si(9B) 87.11(4) yes
Si(1B) Si(8B) C(28B) 125.9(1) yes
Si(7B) Si(8B) Si(9B) 109.83(4) yes
Si(7B) Si(8B) C(28B) 124.7(1) yes
Si(9B) Si(8B) C(28B) 111.5(1) yes
Si(8B) Si(9B) Si(10B) 108.54(4) yes
Si(8B) Si(9B) Si(14B) 87.03(4) yes
Si(8B) Si(9B) C(31B) 113.1(1) yes
Si(10B) Si(9B) Si(14B) 91.27(4) yes
Si(10B) Si(9B) C(31B) 122.7(1) yes
Si(14B) Si(9B) C(31B) 127.6(1) yes
Si(9B) Si(10B) Si(11B) 114.66(5) yes
Si(9B) Si(10B) Si(13B) 87.21(4) yes
Si(9B) Si(10B) C(34B) 119.8(1) yes
Si(11B) Si(10B) Si(13B) 87.71(4) yes
Si(11B) Si(10B) C(34B) 117.7(1) yes
Si(13B) Si(10B) C(34B) 121.8(1) yes
Si(10B) Si(11B) Si(12B) 88.93(4) yes
Si(10B) Si(11B) C(37B) 111.4(1) yes
Si(10B) Si(11B) C(40B) 115.6(1) yes
Si(12B) Si(11B) C(37B) 114.2(1) yes
Si(12B) Si(11B) C(40B) 114.2(1) yes
C(37B) Si(11B) C(40B) 111.0(2) yes
Si(11B) Si(12B) Si(13B) 88.08(4) yes
Si(11B) Si(12B) C(43B) 109.4(1) yes
Si(11B) Si(12B) C(46B) 118.4(1) yes
Si(13B) Si(12B) C(43B) 108.6(1) yes
Si(13B) Si(12B) C(46B) 118.7(1) yes
C(43B) Si(12B) C(46B) 111.4(2) yes
Si(10B) Si(13B) Si(12B) 89.58(4) yes
Si(10B) Si(13B) Si(14B) 90.14(4) yes
Si(10B) Si(13B) C(49B) 122.3(1) yes
Si(12B) Si(13B) Si(14B) 115.36(4) yes
Si(12B) Si(13B) C(49B) 120.8(1) yes
Si(14B) Si(13B) C(49B) 113.1(1) yes
Si(1B) Si(14B) Si(9B) 87.90(4) yes
Si(1B) Si(14B) Si(13B) 113.42(4) yes
Si(1B) Si(14B) C(52B) 123.2(1) yes
Si(9B) Si(14B) Si(13B) 86.04(4) yes
Si(9B) Si(14B) C(52B) 130.3(1) yes
Si(13B) Si(14B) C(52B) 109.9(1) yes
Si(1B) C(1B) C(2B) 116.1(3) yes
Si(1B) C(1B) C(3B) 110.3(3) yes
C(2B) C(1B) C(3B) 114.0(3) yes
Si(2B) C(4B) C(5B) 116.6(2) yes
Si(2B) C(4B) C(6B) 110.3(2) yes
C(5B) C(4B) C(6B) 110.9(3) yes
Si(3B) C(7B) C(8B) 115.2(3) yes
Si(3B) C(7B) C(9B) 113.3(3) yes
C(8B) C(7B) C(9B) 112.0(4) yes
Si(4B) C(10B) C(11B) 115.3(3) yes
Si(4B) C(10B) C(12B) 113.1(3) yes
C(11B) C(10B) C(12B) 109.4(4) yes
Si(4B) C(13B) C(14B) 116.5(3) yes
Si(4B) C(13B) C(15B) 111.2(3) yes
C(14B) C(13B) C(15B) 108.7(4) yes
Si(5B) C(16B) C(17B) 114.6(4) yes
Si(5B) C(16B) C(18B) 114.4(4) yes
C(17B) C(16B) C(18B) 107.8(4) yes
Si(5B) C(19B) C(20B) 115.4(4) yes
Si(5B) C(19B) C(21B) 114.6(4) yes
C(20B) C(19B) C(21B) 108.6(4) yes
Si(6B) C(22B) C(23B) 115.7(3) yes
Si(6B) C(22B) C(24B) 111.5(3) yes
C(23B) C(22B) C(24B) 112.0(4) yes
Si(7B) C(25B) C(26B) 118.8(3) yes
Si(7B) C(25B) C(27B) 110.0(3) yes
C(26B) C(25B) C(27B) 113.2(4) yes
Si(8B) C(28B) C(29B) 117.7(3) yes
Si(8B) C(28B) C(30B) 110.4(3) yes
C(29B) C(28B) C(30B) 110.0(3) yes
Si(9B) C(31B) C(32B) 114.7(3) yes
Si(9B) C(31B) C(33B) 110.5(3) yes
C(32B) C(31B) C(33B) 111.8(3) yes
Si(10B) C(34B) C(35B) 113.9(3) yes
Si(10B) C(34B) C(36B) 113.3(3) yes
C(35B) C(34B) C(36B) 111.2(3) yes
Si(11B) C(37B) C(38B) 115.6(3) yes
Si(11B) C(37B) C(39B) 112.4(3) yes
C(38B) C(37B) C(39B) 110.4(4) yes
Si(11B) C(40B) C(41B) 117.3(3) yes
Si(11B) C(40B) C(42B) 111.4(3) yes
C(41B) C(40B) C(42B) 110.5(4) yes
Si(12B) C(43B) C(44B) 114.7(3) yes
Si(12B) C(43B) C(45B) 114.2(3) yes
C(44B) C(43B) C(45B) 109.2(3) yes
Si(12B) C(46B) C(47B) 114.4(3) yes
Si(12B) C(46B) C(48B) 113.7(3) yes
C(47B) C(46B) C(48B) 110.8(4) yes
Si(13B) C(49B) C(50B) 113.5(2) yes
Si(13B) C(49B) C(51B) 112.7(2) yes
C(50B) C(49B) C(51B) 112.0(3) yes
Si(14B) C(52B) C(53B) 116.6(3) yes
Si(14B) C(52B) C(54B) 109.1(3) yes
C(53B) C(52B) C(54B) 113.6(4) yes

loop_
_geom_bond_atom_site_label_1
_geom_bond_atom_site_label_2
_geom_bond_distance
_geom_bond_publ_flag
Si(1A) Si(2A) 2.4252(9) yes
Si(1A) Si(8A) 2.396(1) yes
Si(1A) Si(14A) 2.367(1) yes
Si(1A) C(1A) 1.924(4) yes
Si(2A) Si(3A) 2.371(1) yes
Si(2A) Si(7A) 2.404(1) yes
Si(2A) C(4A) 1.918(3) yes
Si(3A) Si(4A) 2.416(1) yes
Si(3A) Si(6A) 2.388(1) yes
Si(3A) C(7A) 1.923(4) yes
Si(4A) Si(5A) 2.415(1) yes
Si(4A) C(10A) 1.904(4) yes
Si(4A) C(13A) 1.909(4) yes
Si(5A) Si(6A) 2.371(1) yes
Si(5A) C(16A) 1.933(4) yes
Si(5A) C(19A) 1.925(4) yes
Si(6A) Si(7A) 2.399(1) yes
Si(6A) C(22A) 1.908(3) yes
Si(7A) Si(8A) 2.361(1) yes
Si(7A) C(25A) 1.918(4) yes
Si(8A) Si(9A) 2.410(1) yes
Si(8A) C(28A) 1.925(3) yes
Si(9A) Si(10A) 2.359(1) yes
Si(9A) Si(14A) 2.397(1) yes
Si(9A) C(31A) 1.912(4) yes
Si(10A) Si(11A) 2.409(1) yes
Si(10A) Si(13A) 2.402(2) yes
Si(10A) C(34A) 1.924(4) yes
Si(11A) Si(12A) 2.404(2) yes
Si(11A) C(37A) 1.906(4) yes
Si(11A) C(40A) 1.920(6) yes
Si(12A) Si(13A) 2.396(1) yes
Si(12A) C(43A) 1.948(6) yes
Si(12A) C(46A) 1.908(6) yes
Si(13A) Si(14A) 2.409(1) yes
Si(13A) C(49A) 1.903(5) yes
Si(14A) C(52A) 1.914(4) yes
C(1A) C(2A) 1.513(6) yes
C(1A) C(3A) 1.524(6) yes
C(4A) C(5A) 1.536(6) yes
C(4A) C(6A) 1.535(6) yes
C(7A) C(8A) 1.516(6) yes
C(7A) C(9A) 1.541(5) yes
C(10A) C(11A) 1.532(6) yes
C(10A) C(12A) 1.558(6) yes
C(13A) C(14A) 1.547(6) yes
C(13A) C(15A) 1.542(5) yes
C(16A) C(17A) 1.534(6) yes
C(16A) C(18A) 1.549(6) yes
C(19A) C(20A) 1.535(7) yes
C(19A) C(21A) 1.509(6) yes
C(22A) C(23A) 1.523(5) yes
C(22A) C(24A) 1.532(5) yes
C(25A) C(26A) 1.503(6) yes
C(25A) C(27A) 1.508(6) yes
C(28A) C(29A) 1.506(6) yes
C(28A) C(30A) 1.541(6) yes
C(31A) C(32A) 1.532(6) yes
C(31A) C(33A) 1.528(6) yes
C(34A) C(35A) 1.497(8) yes
C(34A) C(36A) 1.533(7) yes
C(37A) C(38A) 1.523(7) yes
C(37A) C(39A) 1.534(8) yes
C(40A) C(41A) 1.50(1) yes
C(40A) C(42A) 1.522(8) yes
C(43A) C(44A) 1.59(1) yes
C(43A) C(45A) 1.52(1) yes
C(46A) C(47A) 1.50(1) yes
C(46A) C(48A) 1.539(8) yes
C(49A) C(50A) 1.537(8) yes
C(49A) C(51A) 1.538(8) yes
C(52A) C(53A) 1.453(7) yes
C(52A) C(54A) 1.505(8) yes
Si(1B) Si(2B) 2.421(1) yes
Si(1B) Si(8B) 2.380(1) yes
Si(1B) Si(14B) 2.365(1) yes
Si(1B) C(1B) 1.927(3) yes
Si(2B) Si(3B) 2.360(1) yes
Si(2B) Si(7B) 2.413(1) yes
Si(2B) C(4B) 1.913(3) yes
Si(3B) Si(4B) 2.422(1) yes
Si(3B) Si(6B) 2.387(1) yes
Si(3B) C(7B) 1.913(4) yes
Si(4B) Si(5B) 2.416(1) yes
Si(4B) C(10B) 1.931(4) yes
Si(4B) C(13B) 1.929(4) yes
Si(5B) Si(6B) 2.384(1) yes
Si(5B) C(16B) 1.936(5) yes
Si(5B) C(19B) 1.919(5) yes
Si(6B) Si(7B) 2.397(1) yes
Si(6B) C(22B) 1.917(4) yes
Si(7B) Si(8B) 2.352(1) yes
Si(7B) C(25B) 1.905(4) yes
Si(8B) Si(9B) 2.419(1) yes
Si(8B) C(28B) 1.924(3) yes
Si(9B) Si(10B) 2.356(1) yes
Si(9B) Si(14B) 2.400(1) yes
Si(9B) C(31B) 1.909(4) yes
Si(10B) Si(11B) 2.410(1) yes
Si(10B) Si(13B) 2.397(1) yes
Si(10B) C(34B) 1.920(4) yes
Si(11B) Si(12B) 2.403(1) yes
Si(11B) C(37B) 1.901(4) yes
Si(11B) C(40B) 1.923(4) yes
Si(12B) Si(13B) 2.388(1) yes
Si(12B) C(43B) 1.920(4) yes
Si(12B) C(46B) 1.913(4) yes
Si(13B) Si(14B) 2.406(1) yes
Si(13B) C(49B) 1.928(3) yes
Si(14B) C(52B) 1.927(3) yes
C(1B) C(2B) 1.540(6) yes
C(1B) C(3B) 1.534(6) yes
C(4B) C(5B) 1.503(5) yes
C(4B) C(6B) 1.543(5) yes
C(7B) C(8B) 1.525(6) yes
C(7B) C(9B) 1.502(6) yes
C(10B) C(11B) 1.512(7) yes
C(10B) C(12B) 1.523(6) yes
C(13B) C(14B) 1.522(6) yes
C(13B) C(15B) 1.558(6) yes
C(16B) C(17B) 1.535(7) yes
C(16B) C(18B) 1.527(9) yes
C(19B) C(20B) 1.524(7) yes
C(19B) C(21B) 1.529(7) yes
C(22B) C(23B) 1.538(7) yes
C(22B) C(24B) 1.532(6) yes
C(25B) C(26B) 1.479(7) yes
C(25B) C(27B) 1.538(6) yes
C(28B) C(29B) 1.515(6) yes
C(28B) C(30B) 1.520(6) yes
C(31B) C(32B) 1.555(6) yes
C(31B) C(33B) 1.542(6) yes
C(34B) C(35B) 1.540(6) yes
C(34B) C(36B) 1.523(6) yes
C(37B) C(38B) 1.556(7) yes
C(37B) C(39B) 1.544(6) yes
C(40B) C(41B) 1.509(7) yes
C(40B) C(42B) 1.582(7) yes
C(43B) C(44B) 1.558(7) yes
C(43B) C(45B) 1.528(7) yes
C(46B) C(47B) 1.528(7) yes
C(46B) C(48B) 1.541(7) yes
C(49B) C(50B) 1.523(5) yes
C(49B) C(51B) 1.513(5) yes
C(52B) C(53B) 1.496(7) yes
C(52B) C(54B) 1.512(7) yes
